data_2102812
loop_
_publ_author_name
'Selvaraj, M.'
'Thamotharan, S.'
'Roy, Siddhartha'
'Vijayan, M.'

_publ_section_title
;
 X-ray studies of crystalline complexes involving amino acids and
 peptides. XLIV. Invariant features of supramolecular association and
 chiral effects in the complexes of arginine and lysine with tartaric
 acid
;
_journal_coeditor_code BK5044
_journal_issue 3
_journal_name_full 'Acta Crystallographica Section B'
_journal_page_first 459
_journal_page_last 468
_journal_paper_doi 10.1107/S010876810701107X
_journal_volume 63
_journal_year 2007
_chemical_formula_moiety '2(C6 H15 N4 O2) +, C4 H4 O6 2-, H2 O'
_chemical_formula_sum 'C16 H36 N4 O11'
_chemical_formula_weight 460.49
_chemical_name_systematic
;
DL-lysine DL-tartaric acid monohydrate complex
;
_space_group_IT_number 14
_symmetry_cell_setting monoclinic
_symmetry_space_group_name_Hall '-P 2ybc'
_symmetry_space_group_name_H-M 'P 1 21/c 1'
_atom_sites_solution_hydrogens geom
_atom_sites_solution_primary direct
_atom_sites_solution_secondary difmap
_audit_creation_method SHELXL-97
_cell_angle_alpha 90.00
_cell_angle_beta 90.820(7)
_cell_angle_gamma 90.00
_cell_formula_units_Z 4
_cell_length_a 10.087(3)
_cell_length_b 23.003(8)
_cell_length_c 9.414(3)
_cell_measurement_reflns_used 732
_cell_measurement_temperature 298(2)
_cell_measurement_theta_max 21.5
_cell_measurement_theta_min 2.2
_cell_volume 2184.1(12)
_computing_cell_refinement 'Bruker SMART'
_computing_data_collection 'Bruker SMART'
_computing_data_reduction 'Bruker SAINT'
_computing_molecular_graphics 'Ortep-3 (Farrugia, 1997) and PyMOL (DeLano, 2002)'
_computing_publication_material 'PLATON (Spek, 2003)'
_computing_structure_refinement 'SHELXL-97 (Sheldrick, 1997)'
_computing_structure_solution 'SHELXS-97 (Sheldrick, 1997)'
_diffrn_ambient_temperature 298(2)
_diffrn_measured_fraction_theta_full 1.000
_diffrn_measured_fraction_theta_max 1.000
_diffrn_measurement_device_type 'Bruker SMART CCD area detector'
_diffrn_measurement_method '\f and \w scan'
_diffrn_radiation_monochromator graphite
_diffrn_radiation_source 'fine-focus sealed tube'
_diffrn_radiation_type MoK\a
_diffrn_radiation_wavelength 0.71073
_diffrn_reflns_av_R_equivalents 0.0464
_diffrn_reflns_av_sigmaI/netI 0.0440
_diffrn_reflns_limit_h_max 11
_diffrn_reflns_limit_h_min -11
_diffrn_reflns_limit_k_max 27
_diffrn_reflns_limit_k_min -27
_diffrn_reflns_limit_l_max 11
_diffrn_reflns_limit_l_min -11
_diffrn_reflns_number 15605
_diffrn_reflns_theta_full 25.00
_diffrn_reflns_theta_max 25.00
_diffrn_reflns_theta_min 1.77
_diffrn_standards_decay_% 0
_diffrn_standards_number 0
_exptl_absorpt_coefficient_mu 0.118
_exptl_absorpt_correction_type none
_exptl_crystal_colour colourless
_exptl_crystal_density_diffrn 1.400
_exptl_crystal_density_method 'not measured'
_exptl_crystal_description Needle
_exptl_crystal_F_000 992
_exptl_crystal_size_max 0.47
_exptl_crystal_size_mid 0.10
_exptl_crystal_size_min 0.07
_refine_diff_density_max 0.752
_refine_diff_density_min -0.303
_refine_ls_extinction_method none
_refine_ls_goodness_of_fit_ref 1.101
_refine_ls_hydrogen_treatment mixed
_refine_ls_matrix_type full
_refine_ls_number_parameters 379
_refine_ls_number_reflns 3842
_refine_ls_number_restraints 72
_refine_ls_restrained_S_all 1.095
_refine_ls_R_factor_all 0.0947
_refine_ls_R_factor_gt 0.0706
_refine_ls_shift/su_max 0.000
_refine_ls_shift/su_mean 0.000
_refine_ls_structure_factor_coef Fsqd
_refine_ls_weighting_details 'calc w=1/[\s^2^(Fo^2^)+(0.1191P)^2^+1.8406P] where P=(Fo^2^+2Fc^2^)/3'
_refine_ls_weighting_scheme calc
_refine_ls_wR_factor_gt 0.1991
_refine_ls_wR_factor_ref 0.2181
_reflns_number_gt 2876
_reflns_number_total 3842
_reflns_threshold_expression I>2\s(I)
_cod_data_source_file bk5044.cif
_cod_data_source_block III
_cod_original_cell_volume 2184.2(13)
_cod_original_sg_symbol_H-M P21/c
_cod_database_code 2102812

loop_
_symmetry_equiv_pos_as_xyz
'x, y, z'
'-x, y+1/2, -z+1/2'
'-x, -y, -z'
'x, -y-1/2, z-1/2'

loop_
_atom_site_type_symbol
_atom_site_label
_atom_site_fract_x
_atom_site_fract_y
_atom_site_fract_z
_atom_site_U_iso_or_equiv
_atom_site_adp_type
_atom_site_calc_flag
_atom_site_refinement_flags
_atom_site_occupancy
_atom_site_disorder_assembly
_atom_site_disorder_group
O O1 0.0134(3) 0.27407(11) 0.4861(3) 0.0379(7) Uani d . 1 . .
O O2 0.0506(3) 0.21428(11) 0.3055(3) 0.0354(7) Uani d . 1 . .
N N1 -0.0413(3) 0.18627(14) 0.6650(3) 0.0292(7) Uani d . 1 . .
C C1 0.0305(3) 0.22528(15) 0.4347(4) 0.0249(8) Uani d . 1 . .
C C2 0.0281(4) 0.17145(15) 0.5310(4) 0.0266(8) Uani d . 1 . .
H H2 -0.0230 0.1410 0.4821 0.032 Uiso calc R 1 . .
C C3 0.1655(4) 0.14802(16) 0.5622(4) 0.0298(8) Uani d . 1 . .
H H3A 0.2043 0.1356 0.4736 0.036 Uiso calc R 1 . .
H H3B 0.1577 0.1140 0.6224 0.036 Uiso calc R 1 . .
C C4 0.2591(4) 0.19074(19) 0.6339(5) 0.0434(11) Uani d . 1 . .
H H4A 0.2147 0.2084 0.7139 0.052 Uiso calc R 1 . .
H H4B 0.2802 0.2214 0.5673 0.052 Uiso calc R 1 . .
C C5 0.3889(4) 0.1624(2) 0.6870(4) 0.0403(10) Uani d . 1 . .
H H5A 0.4359 0.1898 0.7477 0.048 Uiso calc R 1 . .
H H5B 0.3674 0.1287 0.7442 0.048 Uiso calc R 1 . .
C C6 0.4792(4) 0.14372(19) 0.5696(4) 0.0384(10) Uani d . 1 . .
H H6A 0.4374 0.1127 0.5153 0.046 Uiso calc R 1 . .
H H6B 0.4939 0.1762 0.5060 0.046 Uiso calc R 1 . .
N N7 0.6089(3) 0.12301(17) 0.6284(4) 0.0361(8) Uani d . 1 . .
O O11 0.7280(3) 0.27196(11) 0.0007(3) 0.0388(7) Uani d . 1 . .
O O12 0.6893(3) 0.21413(12) -0.1837(3) 0.0394(7) Uani d . 1 . .
N N11 0.7798(4) 0.18248(15) 0.1768(3) 0.0275(7) Uani d . 1 B .
C C11 0.7100(3) 0.22335(16) -0.0534(4) 0.0271(8) Uani d . 1 B .
C C12 0.7115(4) 0.16932(17) 0.0403(4) 0.0334(9) Uani d D 1 . .
H H12 0.7677 0.1410 -0.0081 0.040 Uiso calc R 1 A 1
C C13A 0.5804(4) 0.1386(2) 0.0653(5) 0.0310(12) Uani d PDU 0.764(7) B 1
H H13A 0.5950 0.1048 0.1253 0.037 Uiso calc PR 0.764(7) B 1
H H13B 0.5430 0.1255 -0.0246 0.037 Uiso calc PR 0.764(7) B 1
C C14A 0.4837(4) 0.1803(2) 0.1371(6) 0.0396(13) Uani d PDU 0.764(7) B 1
H H14A 0.4636 0.2120 0.0724 0.047 Uiso calc PR 0.764(7) B 1
H H14B 0.5266 0.1967 0.2208 0.047 Uiso calc PR 0.764(7) B 1
C C15A 0.3529(5) 0.1512(3) 0.1813(5) 0.0366(14) Uani d PDU 0.764(7) B 1
H H15A 0.3740 0.1170 0.2374 0.044 Uiso calc PR 0.764(7) B 1
H H15B 0.3053 0.1780 0.2418 0.044 Uiso calc PR 0.764(7) B 1
C C13B 0.5638(7) 0.1712(7) 0.076(2) 0.041(3) Uani d PDU 0.236(7) B 2
H H13C 0.5156 0.1747 -0.0139 0.049 Uiso calc PR 0.236(7) B 2
H H13D 0.5489 0.2069 0.1276 0.049 Uiso calc PR 0.236(7) B 2
C C14B 0.4973(13) 0.1222(7) 0.1595(17) 0.036(2) Uani d PDU 0.236(7) B 2
H H14C 0.5440 0.1189 0.2500 0.044 Uiso calc PR 0.236(7) B 2
H H14D 0.5126 0.0862 0.1085 0.044 Uiso calc PR 0.236(7) B 2
C C15B 0.3483(12) 0.1252(10) 0.1912(10) 0.033(4) Uani d PDU 0.236(7) B 2
H H15C 0.3224 0.0897 0.2389 0.040 Uiso calc PR 0.236(7) B 2
H H15D 0.3328 0.1573 0.2556 0.040 Uiso calc PR 0.236(7) B 2
C C16 0.2610(4) 0.13317(19) 0.0588(4) 0.0384(10) Uani d D 1 . .
H H16A 0.2577 0.1642 -0.0110 0.046 Uiso calc R 1 B 1
H H16B 0.2973 0.0990 0.0132 0.046 Uiso calc R 1 B 1
N N17 0.1247(3) 0.12019(16) 0.1053(4) 0.0280(7) Uani d . 1 B .
O O21 0.7543(3) 0.09446(11) 0.3905(3) 0.0373(7) Uani d . 1 . .
O O22 0.7501(3) 0.00534(12) 0.4799(3) 0.0377(7) Uani d . 1 . .
C C23 0.7810(3) 0.04184(16) 0.3854(4) 0.0259(8) Uani d . 1 . .
C C24 0.8552(3) 0.01767(14) 0.2566(4) 0.0241(8) Uani d . 1 . .
H H24 0.8050 -0.0153 0.2178 0.029 Uiso calc R 1 . .
O O25 0.8629(3) 0.06098(11) 0.1511(3) 0.0297(6) Uani d . 1 . .
C C26 0.9936(3) -0.00365(14) 0.3015(3) 0.0222(7) Uani d . 1 . .
H H26 0.9848 -0.0308 0.3811 0.027 Uiso calc R 1 . .
O O27 1.0669(3) 0.04550(10) 0.3483(2) 0.0285(6) Uani d . 1 . .
H H27 1.1293 0.0348 0.3987 0.034 Uiso calc R 1 . .
C C28 1.0578(4) -0.03539(15) 0.1778(4) 0.0250(8) Uani d . 1 . .
O O29 1.1434(3) -0.00923(11) 0.1073(3) 0.0353(7) Uani d . 1 . .
O O30 1.0169(3) -0.08603(11) 0.1534(3) 0.0377(7) Uani d . 1 . .
O O1W 0.5810(10) 0.0235(4) 0.8233(12) 0.044(3) Uani d P 0.33 . .
O O2W 0.5197(7) 0.0006(4) 0.6244(9) 0.043(2) Uani d P 0.34 . .
O O3W 0.5695(10) 0.0083(5) 0.9114(15) 0.064(3) Uani d P 0.33 . .
H H1A -0.042(5) 0.154(2) 0.735(5) 0.057(13) Uiso d . 1 . .
H H1B -0.137(5) 0.194(2) 0.635(5) 0.062(15) Uiso d . 1 . .
H H1C 0.010(5) 0.221(2) 0.715(5) 0.054(13) Uiso d . 1 . .
H H7A 0.647(5) 0.151(2) 0.693(5) 0.064(15) Uiso d . 1 . .
H H7B 0.670(5) 0.111(2) 0.549(6) 0.069(16) Uiso d . 1 . .
H H7C 0.593(4) 0.0920(18) 0.684(4) 0.028(11) Uiso d . 1 . .
H H11A 0.862(5) 0.1893(16) 0.153(4) 0.031(11) Uiso d . 1 . .
H H11B 0.788(5) 0.151(2) 0.222(6) 0.063(16) Uiso d . 1 . .
H H11C 0.749(5) 0.213(2) 0.225(5) 0.042(12) Uiso d . 1 . .
H H17A 0.130(5) 0.087(2) 0.146(5) 0.057(15) Uiso d . 1 . .
H H17B 0.069(5) 0.106(2) 0.026(6) 0.065(15) Uiso d . 1 . .
H H17C 0.102(4) 0.144(2) 0.158(5) 0.035(13) Uiso d . 1 . .
H H25 0.877(5) 0.043(2) 0.071(6) 0.070(17) Uiso d . 1 . .

loop_
_atom_site_aniso_label
_atom_site_aniso_U_11
_atom_site_aniso_U_22
_atom_site_aniso_U_33
_atom_site_aniso_U_12
_atom_site_aniso_U_13
_atom_site_aniso_U_23
O1 0.0555(18) 0.0255(15) 0.0327(15) 0.0007(12) -0.0053(13) -0.0008(11)
O2 0.0471(17) 0.0356(15) 0.0237(14) 0.0048(12) 0.0051(11) 0.0014(11)
N1 0.0334(19) 0.0283(17) 0.0260(17) -0.0004(14) 0.0043(13) 0.0036(14)
C1 0.0247(18) 0.0265(19) 0.0233(18) -0.0009(15) -0.0030(14) -0.0004(15)
C2 0.0282(19) 0.0277(19) 0.0240(18) 0.0021(15) 0.0009(14) 0.0001(15)
C3 0.030(2) 0.029(2) 0.030(2) 0.0037(16) 0.0012(16) 0.0000(15)
C4 0.036(2) 0.040(2) 0.055(3) 0.0038(19) -0.006(2) -0.009(2)
C5 0.029(2) 0.054(3) 0.037(2) 0.0042(19) -0.0030(17) -0.0097(19)
C6 0.031(2) 0.051(3) 0.032(2) 0.0005(18) -0.0031(17) -0.0059(18)
N7 0.0295(19) 0.040(2) 0.038(2) 0.0032(15) 0.0045(16) -0.0058(18)
O11 0.0478(17) 0.0312(15) 0.0375(16) 0.0026(12) 0.0004(13) 0.0006(12)
O12 0.0528(18) 0.0418(16) 0.0236(15) -0.0088(13) -0.0070(12) 0.0064(12)
N11 0.0286(19) 0.0261(18) 0.0277(17) -0.0011(15) -0.0020(14) 0.0024(15)
C11 0.0212(18) 0.031(2) 0.029(2) -0.0014(15) 0.0005(14) 0.0030(16)
C12 0.039(2) 0.037(2) 0.0243(19) -0.0091(17) -0.0016(16) 0.0019(16)
C13A 0.036(3) 0.021(3) 0.036(3) -0.007(2) -0.003(2) 0.001(2)
C14A 0.035(3) 0.036(3) 0.048(3) -0.005(2) -0.004(2) -0.009(2)
C15A 0.031(3) 0.041(4) 0.039(3) -0.006(3) 0.005(2) -0.006(3)
C13B 0.041(6) 0.041(6) 0.041(5) -0.016(6) 0.001(5) 0.004(6)
C14B 0.032(4) 0.037(5) 0.040(5) -0.006(4) 0.003(4) -0.001(4)
C15B 0.025(6) 0.041(8) 0.034(6) -0.008(6) 0.006(5) -0.003(6)
C16 0.033(2) 0.050(2) 0.032(2) 0.0003(18) 0.0088(17) -0.0022(18)
N17 0.0280(18) 0.0235(18) 0.0326(19) -0.0012(14) 0.0012(15) 0.0008(16)
O21 0.0492(17) 0.0300(15) 0.0331(15) 0.0115(12) 0.0129(12) 0.0011(11)
O22 0.0365(16) 0.0429(16) 0.0339(15) 0.0074(12) 0.0103(12) 0.0153(12)
C23 0.0220(18) 0.029(2) 0.0264(19) 0.0027(15) 0.0016(14) 0.0030(15)
C24 0.0301(19) 0.0196(17) 0.0228(18) 0.0002(14) -0.0008(14) -0.0001(14)
O25 0.0445(16) 0.0259(14) 0.0189(13) 0.0085(11) 0.0026(11) 0.0030(10)
C26 0.0293(19) 0.0176(17) 0.0199(16) -0.0016(14) 0.0024(14) 0.0015(13)
O27 0.0340(15) 0.0258(13) 0.0256(13) -0.0021(10) -0.0052(11) -0.0020(10)
C28 0.033(2) 0.0216(18) 0.0208(17) 0.0047(15) -0.0003(14) 0.0037(14)
O29 0.0407(16) 0.0359(15) 0.0298(15) -0.0046(12) 0.0127(12) -0.0033(11)
O30 0.065(2) 0.0197(14) 0.0281(14) -0.0012(12) 0.0071(13) -0.0030(11)
O1W 0.031(5) 0.045(6) 0.058(6) 0.008(4) 0.008(5) 0.037(5)
O2W 0.022(4) 0.055(5) 0.052(5) -0.007(4) 0.016(4) 0.014(4)
O3W 0.026(5) 0.063(8) 0.102(10) -0.009(5) 0.017(6) -0.045(7)

loop_
_atom_type_symbol
_atom_type_description
_atom_type_scat_dispersion_real
_atom_type_scat_dispersion_imag
_atom_type_scat_source
C C 0.0033 0.0016 'International Tables Vol C Tables 4.2.6.8 and 6.1.1.4'
H H 0.0000 0.0000 'International Tables Vol C Tables 4.2.6.8 and 6.1.1.4'
N N 0.0061 0.0033 'International Tables Vol C Tables 4.2.6.8 and 6.1.1.4'
O O 0.0106 0.0060 'International Tables Vol C Tables 4.2.6.8 and 6.1.1.4'

loop_
_geom_angle_atom_site_label_1
_geom_angle_atom_site_label_2
_geom_angle_atom_site_label_3
_geom_angle
C2 N1 H1A 114(3)
C2 N1 H1B 105(3)
H1A N1 H1B 108(4)
C2 N1 H1C 109(3)
H1A N1 H1C 106(4)
H1B N1 H1C 116(4)
O1 C1 O2 125.8(3)
O1 C1 C2 119.9(3)
O2 C1 C2 114.3(3)
N1 C2 C3 110.9(3)
N1 C2 C1 109.1(3)
C3 C2 C1 112.3(3)
N1 C2 H2 108.1
C3 C2 H2 108.1
C1 C2 H2 108.1
C2 C3 C4 114.8(3)
C2 C3 H3A 108.6
C4 C3 H3A 108.6
C2 C3 H3B 108.6
C4 C3 H3B 108.6
H3A C3 H3B 107.5
C3 C4 C5 113.0(3)
C3 C4 H4A 109.0
C5 C4 H4A 109.0
C3 C4 H4B 109.0
C5 C4 H4B 109.0
H4A C4 H4B 107.8
C6 C5 C4 113.8(3)
C6 C5 H5A 108.8
C4 C5 H5A 108.8
C6 C5 H5B 108.8
C4 C5 H5B 108.8
H5A C5 H5B 107.7
N7 C6 C5 110.8(3)
N7 C6 H6A 109.5
C5 C6 H6A 109.5
N7 C6 H6B 109.5
C5 C6 H6B 109.5
H6A C6 H6B 108.1
C6 N7 H7A 111(3)
C6 N7 H7B 111(3)
H7A N7 H7B 114(4)
C6 N7 H7C 108(3)
H7A N7 H7C 104(4)
H7B N7 H7C 108(4)
C12 N11 H11A 104(3)
C12 N11 H11B 108(4)
H11A N11 H11B 102(4)
C12 N11 H11C 116(3)
H11A N11 H11C 109(4)
H11B N11 H11C 116(5)
O11 C11 O12 125.0(3)
O11 C11 C12 119.8(3)
O12 C11 C12 115.3(3)
N11 C12 C13A 110.8(3)
N11 C12 C11 109.7(3)
C13A C12 C11 117.9(3)
N11 C12 C13B 104.4(8)
C11 C12 C13B 95.8(6)
N11 C12 H12 105.9
C13A C12 H12 105.9
C11 C12 H12 105.9
C13B C12 H12 133.7
C12 C13A C14A 109.7(4)
C12 C13A H13A 109.7
C14A C13A H13A 109.7
C12 C13A H13B 109.7
C14A C13A H13B 109.7
H13A C13A H13B 108.2
C13A C14A C15A 113.6(4)
C13A C14A H14A 108.8
C15A C14A H14A 108.8
C13A C14A H14B 108.8
C15A C14A H14B 108.8
H14A C14A H14B 107.7
C16 C15A C14A 115.3(4)
C16 C15A H15A 108.4
C14A C15A H15A 108.4
C16 C15A H15B 108.4
C14A C15A H15B 108.4
H15A C15A H15B 107.5
C12 C13B C14B 121.7(10)
C12 C13B H13C 106.9
C14B C13B H13C 106.9
C12 C13B H13D 106.9
C14B C13B H13D 106.9
H13C C13B H13D 106.7
C13B C14B C15B 120.1(12)
C13B C14B H14C 107.3
C15B C14B H14C 107.3
C13B C14B H14D 107.3
C15B C14B H14D 107.3
H14C C14B H14D 106.9
C16 C15B C14B 113.7(10)
C16 C15B H15C 108.8
C14B C15B H15C 108.8
C16 C15B H15D 108.8
C14B C15B H15D 108.8
H15C C15B H15D 107.7
N17 C16 C15A 112.8(3)
N17 C16 C15B 105.2(6)
N17 C16 H16A 109.0
C15A C16 H16A 109.0
C15B C16 H16A 130.9
N17 C16 H16B 109.0
C15A C16 H16B 109.0
C15B C16 H16B 92.7
H16A C16 H16B 107.8
C16 N17 H17A 105(3)
C16 N17 H17B 111(3)
H17A N17 H17B 95(4)
C16 N17 H17C 109(3)
H17A N17 H17C 111(5)
H17B N17 H17C 123(4)
O21 C23 O22 124.4(3)
O21 C23 C24 119.4(3)
O22 C23 C24 116.2(3)
O25 C24 C26 111.2(3)
O25 C24 C23 109.4(3)
C26 C24 C23 110.5(3)
O25 C24 H24 108.6
C26 C24 H24 108.6
C23 C24 H24 108.6
C24 O25 H25 106(4)
O27 C26 C28 113.2(3)
O27 C26 C24 107.4(3)
C28 C26 C24 109.7(3)
O27 C26 H26 108.8
C28 C26 H26 108.8
C24 C26 H26 108.8
C26 O27 H27 109.5
O29 C28 O30 125.2(3)
O29 C28 C26 118.6(3)
O30 C28 C26 116.2(3)

loop_
_geom_bond_atom_site_label_1
_geom_bond_atom_site_label_2
_geom_bond_distance
O1 C1 1.235(4)
O2 C1 1.261(4)
N1 C2 1.491(4)
N1 H1A 0.99(5)
N1 H1B 1.02(5)
N1 H1C 1.06(5)
C1 C2 1.535(5)
C2 C3 1.512(5)
C2 H2 0.9800
C3 C4 1.515(5)
C3 H3A 0.9700
C3 H3B 0.9700
C4 C5 1.540(6)
C4 H4A 0.9700
C4 H4B 0.9700
C5 C6 1.504(5)
C5 H5A 0.9700
C5 H5B 0.9700
C6 N7 1.492(5)
C6 H6A 0.9700
C6 H6B 0.9700
N7 H7A 0.96(6)
N7 H7B 1.02(6)
N7 H7C 0.90(4)
O11 C11 1.241(4)
O12 C11 1.259(4)
N11 C12 1.481(5)
N11 H11A 0.87(5)
N11 H11B 0.84(5)
N11 H11C 0.90(5)
C11 C12 1.524(5)
C12 C13A 1.520(5)
C12 C13B 1.531(6)
C12 H12 0.9800
C13A C14A 1.532(5)
C13A H13A 0.9700
C13A H13B 0.9700
C14A C15A 1.542(5)
C14A H14A 0.9700
C14A H14B 0.9700
C15A C16 1.527(5)
C15A H15A 0.9700
C15A H15B 0.9700
C13B C14B 1.536(6)
C13B H13C 0.9700
C13B H13D 0.9700
C14B C15B 1.538(6)
C14B H14C 0.9700
C14B H14D 0.9700
C15B C16 1.527(6)
C15B H15C 0.9700
C15B H15D 0.9700
C16 N17 1.479(5)
C16 H16A 0.9700
C16 H16B 0.9700
N17 H17A 0.85(6)
N17 H17B 0.98(6)
N17 H17C 0.78(5)
O21 C23 1.241(4)
O22 C23 1.265(4)
C23 C24 1.539(5)
C24 O25 1.409(4)
C24 C26 1.534(5)
C24 H24 0.9800
O25 H25 0.88(6)
C26 O27 1.418(4)
C26 C28 1.526(5)
C26 H26 0.9800
O27 H27 0.8200
C28 O29 1.252(4)
C28 O30 1.256(4)

loop_
_geom_hbond_atom_site_label_D
_geom_hbond_atom_site_label_H
_geom_hbond_atom_site_label_A
_geom_hbond_site_symmetry_A
_geom_hbond_distance_DH
_geom_hbond_distance_HA
_geom_hbond_distance_DA
_geom_hbond_angle_DHA
N1 H1A O30 3_656 0.99(5) 1.90(5) 2.879(4) 168(4)
N1 H1B O11 4_466 1.02(5) 2.00(5) 2.938(5) 151(4)
N1 H1C O2 4_566 1.06(5) 1.75(5) 2.794(4) 165(4)
N7 H7A O12 1_556 0.96(6) 1.90(6) 2.852(5) 169(5)
N7 H7B O21 . 1.02(6) 1.77(6) 2.774(4) 169(5)
N7 H7C O1W . 0.90(4) 2.06(4) 2.950(9) 172(4)
N7 H7C O2W . 0.90(4) 2.30(4) 2.956(9) 130(3)
N11 H11A O1 4_665 0.87(5) 2.36(5) 3.146(5) 149(3)
N11 H11A O2 1_655 0.87(5) 2.44(4) 3.061(4) 129(3)
N11 H11B O21 . 0.84(5) 2.09(6) 2.868(4) 155(5)
N11 H11B O25 . 0.84(5) 2.31(5) 2.929(4) 131(4)
N11 H11C O12 4_566 0.90(5) 1.98(5) 2.872(5) 174(4)
N17 H17A O27 1_455 0.85(6) 2.24(5) 2.926(4) 138(4)
N17 H17A O29 1_455 0.85(6) 2.25(6) 2.983(5) 144(4)
N17 H17B O30 3_655 0.98(6) 1.94(6) 2.915(5) 169(4)
N17 H17C O2 . 0.78(5) 2.20(5) 2.972(5) 176(4)
O25 H25 O29 3_755 0.88(6) 1.85(6) 2.708(4) 164(5)
O27 H27 O22 3_756 0.82 1.90 2.702(4) 167.0
O3W O29 2.904(1) 3_657 3_756 O3W O1W 3.030(2)

loop_
_geom_torsion_atom_site_label_1
_geom_torsion_atom_site_label_2
_geom_torsion_atom_site_label_3
_geom_torsion_atom_site_label_4
_geom_torsion
O1 C1 C2 N1 19.6(5)
O2 C1 C2 N1 -160.3(3)
O1 C1 C2 C3 -103.8(4)
O2 C1 C2 C3 76.3(4)
N1 C2 C3 C4 -63.5(4)
C1 C2 C3 C4 58.9(4)
C2 C3 C4 C5 170.0(3)
C3 C4 C5 C6 69.8(5)
C4 C5 C6 N7 173.5(4)
O11 C11 C12 N11 -19.3(5)
O12 C11 C12 N11 160.9(3)
O11 C11 C12 C13A 108.7(4)
O12 C11 C12 C13A -71.1(5)
O11 C11 C12 C13B 88.2(9)
O12 C11 C12 C13B -91.6(9)
N11 C12 C13A C14A 67.3(5)
C11 C12 C13A C14A -60.1(5)
C12 C13A C14A C15A -173.9(4)
C13A C14A C15A C16 -69.4(7)
N11 C12 C13B C14B -74.1(17)
C11 C12 C13B C14B 173.8(16)
C12 C13B C14B C15B -179.2(14)
C13B C14B C15B C16 55(2)
C14A C15A C16 N17 -164.9(4)
C14B C15B C16 N17 166.1(13)
O21 C23 C24 O25 -9.1(4)
O22 C23 C24 O25 170.3(3)
O21 C23 C24 C26 113.6(4)
O22 C23 C24 C26 -67.0(4)
O25 C24 C26 O27 56.8(3)
C23 C24 C26 O27 -64.8(3)
O25 C24 C26 C28 -66.6(3)
C23 C24 C26 C28 171.8(3)
O27 C26 C28 O29 -18.0(4)
C24 C26 C28 O29 102.0(4)
O27 C26 C28 O30 163.6(3)
C24 C26 C28 O30 -76.5(4)
